data_4330530
loop_
_publ_author_name
'Angelos B. Canaj'
'Demetrios I. Tzimopoulos'
'Aggelos Philippidis'
'George E. Kostakis'
'Constantinos J. Milios'

_publ_section_title
;
 Employment of a New Tripodal Ligand for the Synthesis of Cobalt(II/III),
 Nickel(II), and Copper(II) Clusters: Magnetic, Optical, and Thermal
 Properties
;
_journal_name_full 'Inorganic Chemistry'
_journal_page_first 10461
_journal_page_last 10470
_journal_paper_doi 10.1021/ic301744e
_journal_volume 51
_journal_year 2012
_chemical_formula_sum 'C102 H136 N6 Ni8 O34 S'
_chemical_formula_weight 2491.91
_chemical_name_systematic
; 
 ? 
;
_space_group_IT_number 15
_symmetry_cell_setting monoclinic
_symmetry_space_group_name_Hall '-C 2yc'
_symmetry_space_group_name_H-M 'C 1 2/c 1'
_atom_sites_solution_hydrogens geom
_atom_sites_solution_primary direct
_atom_sites_solution_secondary difmap
_audit_creation_method SHELXL-97
_cell_angle_alpha 90.00
_cell_angle_beta 104.115(4)
_cell_angle_gamma 90.00
_cell_formula_units_Z 4
_cell_length_a 19.5108(11)
_cell_length_b 24.3167(12)
_cell_length_c 23.3917(11)
_cell_measurement_reflns_used 37632
_cell_measurement_temperature 180(2)
_cell_measurement_theta_max 24.79
_cell_measurement_theta_min 1.36
_cell_volume 10762.9(10)
_computing_cell_refinement 'STOE X-AREA'
_computing_data_collection 'STOE X-AREA'
_computing_data_reduction 'STOE X-RED'
_computing_structure_refinement 'SHELXL-97 (Sheldrick, 1997)'
_computing_structure_solution 'SHELXS-97 (Sheldrick, 1990)'
_diffrn_ambient_temperature 180(2)
_diffrn_detector 'image plate ( 34 cm diameter )'
_diffrn_detector_type STOE
_diffrn_measured_fraction_theta_full 0.999
_diffrn_measured_fraction_theta_max 0.993
_diffrn_measurement_device '2-circle goniometer'
_diffrn_measurement_device_type 'STOE IPDS 2'
_diffrn_radiation_monochromator graphite
_diffrn_radiation_source 'fine-focus sealed tube'
_diffrn_radiation_type MoK\a
_diffrn_radiation_wavelength 0.71073
_diffrn_reflns_av_R_equivalents 0.0262
_diffrn_reflns_av_sigmaI/netI 0.0344
_diffrn_reflns_limit_h_max 23
_diffrn_reflns_limit_h_min -23
_diffrn_reflns_limit_k_max 29
_diffrn_reflns_limit_k_min -29
_diffrn_reflns_limit_l_max 28
_diffrn_reflns_limit_l_min -28
_diffrn_reflns_number 32038
_diffrn_reflns_theta_full 25.00
_diffrn_reflns_theta_max 25.64
_diffrn_reflns_theta_min 1.36
_exptl_absorpt_coefficient_mu 1.471
_exptl_absorpt_correction_T_max 0.7476
_exptl_absorpt_correction_T_min 0.6347
_exptl_absorpt_correction_type multi-scan
_exptl_absorpt_process_details 'XPREP in SHELXTL 6.14 (BrukerAXS Inc., 2003)'
_exptl_crystal_colour yellow
_exptl_crystal_density_diffrn 1.538
_exptl_crystal_description block
_exptl_crystal_F_000 5208
_exptl_crystal_size_max 0.34
_exptl_crystal_size_mid 0.27
_exptl_crystal_size_min 0.21
_refine_diff_density_max 0.547
_refine_diff_density_min -0.413
_refine_diff_density_rms 0.045
_refine_ls_extinction_method none
_refine_ls_goodness_of_fit_ref 1.046
_refine_ls_hydrogen_treatment mixed
_refine_ls_matrix_type full
_refine_ls_number_parameters 707
_refine_ls_number_reflns 10102
_refine_ls_number_restraints 8
_refine_ls_restrained_S_all 1.046
_refine_ls_R_factor_all 0.0536
_refine_ls_R_factor_gt 0.0309
_refine_ls_shift/su_max 0.002
_refine_ls_shift/su_mean 0.000
_refine_ls_structure_factor_coef Fsqd
_refine_ls_weighting_details 'calc w=1/[\s^2^(Fo^2^)+(0.0309P)^2^+0.0000P] where P=(Fo^2^+2Fc^2^)/3'
_refine_ls_weighting_scheme calc
_refine_ls_wR_factor_gt 0.0625
_refine_ls_wR_factor_ref 0.0669
_reflns_number_gt 7633
_reflns_number_total 10102
_reflns_threshold_expression >2sigma(I)
_cod_data_source_file ic301744e_si_002_3.cif
_cod_data_source_block at228
_cod_original_cell_volume 10762.8(10)
_cod_database_code 4330530

loop_
_symmetry_equiv_pos_as_xyz
'x, y, z'
'-x, y, -z+1/2'
'x+1/2, y+1/2, z'
'-x+1/2, y+1/2, -z+1/2'
'-x, -y, -z'
'x, -y, z-1/2'
'-x+1/2, -y+1/2, -z'
'x+1/2, -y+1/2, z-1/2'

loop_
_atom_site_label
_atom_site_type_symbol
_atom_site_fract_x
_atom_site_fract_y
_atom_site_fract_z
_atom_site_U_iso_or_equiv
_atom_site_adp_type
_atom_site_occupancy
_atom_site_symmetry_multiplicity
_atom_site_calc_flag
_atom_site_refinement_flags
Ni1 Ni 0.686844(17) 0.930578(13) 0.554491(13) 0.04026(8) Uani 1 1 d .
Ni2 Ni 0.846759(17) 0.911341(13) 0.575063(12) 0.03820(8) Uani 1 1 d .
Ni3 Ni 0.785834(18) 1.027563(13) 0.554211(13) 0.04247(9) Uani 1 1 d .
Ni4 Ni 0.757275(18) 0.944486(13) 0.452804(13) 0.04058(9) Uani 1 1 d .
O1 O 0.79765(10) 1.09013(7) 0.50475(7) 0.0532(5) Uani 1 1 d .
O2 O 0.78254(9) 0.96153(7) 0.60643(6) 0.0402(4) Uani 1 1 d .
O3 O 0.93502(10) 0.94832(8) 0.62920(7) 0.0459(4) Uani 1 1 d D
H31 H 0.9734(15) 0.9316(13) 0.6377(13) 0.069 Uiso 1 1 d D
O4 O 0.62881(10) 0.97485(8) 0.59537(7) 0.0491(4) Uani 1 1 d .
O5 O 0.75575(9) 0.88538(6) 0.52112(6) 0.0383(4) Uani 1 1 d .
O6 O 0.84382(10) 0.85096(7) 0.63564(7) 0.0462(4) Uani 1 1 d D
H61 H 0.8748(15) 0.8481(13) 0.6667(12) 0.069 Uiso 1 1 d D
O7 O 0.67669(9) 0.91050(7) 0.39633(7) 0.0468(4) Uani 1 1 d .
O8 O 0.84330(9) 0.97050(7) 0.51472(6) 0.0412(4) Uani 1 1 d .
O9 O 0.90720(11) 0.86272(8) 0.53391(7) 0.0487(5) Uani 1 1 d D
H91 H 0.9207(18) 0.8350(12) 0.5483(14) 0.073 Uiso 1 1 d D
O10 O 0.70194(9) 0.99031(7) 0.49846(7) 0.0428(4) Uani 1 1 d .
O11 O 0.60191(10) 0.90090(8) 0.48355(8) 0.0497(5) Uani 1 1 d D
H111 H 0.6201(17) 0.9039(14) 0.4549(12) 0.075 Uiso 1 1 d D
O12 O 0.76132(13) 1.01897(8) 0.40524(8) 0.0634(6) Uani 1 1 d D
H121 H 0.775(2) 1.0466(13) 0.4272(14) 0.095 Uiso 1 1 d D
O13 O 0.70699(11) 1.06607(8) 0.59104(9) 0.0582(5) Uani 1 1 d D
H131 H 0.6766(18) 1.0426(14) 0.5958(15) 0.087 Uiso 1 1 d D
C1 C 0.83559(16) 1.13393(11) 0.52317(11) 0.0492(7) Uani 1 1 d .
C2 C 0.88243(15) 1.14072(11) 0.57936(11) 0.0472(6) Uani 1 1 d .
C3 C 0.92403(15) 1.19088(11) 0.59207(12) 0.0527(7) Uani 1 1 d .
C4 C 0.97477(16) 1.20062(13) 0.64583(14) 0.0642(8) Uani 1 1 d .
H4A H 0.9823 1.1735 0.6759 0.077 Uiso 1 1 calc R
C5 C 1.01332(18) 1.24843(15) 0.65535(18) 0.0772(10) Uani 1 1 d .
H5A H 1.0470 1.2537 0.6918 0.093 Uiso 1 1 calc R
C6 C 1.00410(19) 1.28907(15) 0.61287(19) 0.0778(10) Uani 1 1 d .
H6A H 1.0312 1.3219 0.6200 0.093 Uiso 1 1 calc R
C7 C 0.9559(2) 1.28152(14) 0.56088(17) 0.0760(10) Uani 1 1 d .
H7A H 0.9493 1.3095 0.5317 0.091 Uiso 1 1 calc R
C8 C 0.91545(17) 1.23301(12) 0.54936(13) 0.0608(8) Uani 1 1 d .
C9 C 0.8658(2) 1.22535(13) 0.49466(14) 0.0735(10) Uani 1 1 d .
H9A H 0.8586 1.2540 0.4662 0.088 Uiso 1 1 calc R
C10 C 0.82858(19) 1.17840(12) 0.48217(13) 0.0655(9) Uani 1 1 d .
H10A H 0.7964 1.1747 0.4447 0.079 Uiso 1 1 calc R
C11 C 0.89030(14) 1.10009(11) 0.62584(11) 0.0471(6) Uani 1 1 d .
H11A H 0.9216 1.1092 0.6625 0.057 Uiso 1 1 calc R
C12 C 0.86997(14) 1.01621(11) 0.67468(10) 0.0448(6) Uani 1 1 d .
C13 C 0.80421(14) 0.97888(11) 0.66563(10) 0.0435(6) Uani 1 1 d .
H13A H 0.8154 0.9464 0.6917 0.052 Uiso 1 1 calc R
H13B H 0.7653 0.9993 0.6764 0.052 Uiso 1 1 calc R
C14 C 0.93695(14) 0.98200(11) 0.67971(10) 0.0456(6) Uani 1 1 d .
H14A H 0.9780 1.0071 0.6855 0.055 Uiso 1 1 calc R
H14B H 0.9439 0.9582 0.7150 0.055 Uiso 1 1 calc R
C15 C 0.87753(16) 1.04669(12) 0.73325(11) 0.0539(7) Uani 1 1 d .
H15A H 0.9191 1.0707 0.7403 0.081 Uiso 1 1 calc R
H15B H 0.8831 1.0199 0.7654 0.081 Uiso 1 1 calc R
H15C H 0.8352 1.0689 0.7315 0.081 Uiso 1 1 calc R
C16 C 0.62062(14) 0.96294(11) 0.64828(11) 0.0483(7) Uani 1 1 d .
C17 C 0.63575(14) 0.91160(11) 0.67672(11) 0.0452(6) Uani 1 1 d .
C18 C 0.62026(15) 0.90417(12) 0.73430(11) 0.0518(7) Uani 1 1 d .
C19 C 0.63028(18) 0.85402(13) 0.76549(12) 0.0602(8) Uani 1 1 d .
H19A H 0.6479 0.8231 0.7487 0.072 Uiso 1 1 calc R
C20 C 0.6151(2) 0.84883(14) 0.81977(13) 0.0713(9) Uani 1 1 d .
H20A H 0.6226 0.8146 0.8399 0.086 Uiso 1 1 calc R
C21 C 0.5890(2) 0.89328(15) 0.84552(13) 0.0727(10) Uani 1 1 d .
H21A H 0.5783 0.8893 0.8828 0.087 Uiso 1 1 calc R
C22 C 0.57890(19) 0.94207(15) 0.81709(13) 0.0688(9) Uani 1 1 d .
H22A H 0.5610 0.9723 0.8347 0.083 Uiso 1 1 calc R
C23 C 0.59461(17) 0.94888(13) 0.76155(12) 0.0590(8) Uani 1 1 d .
C24 C 0.58480(18) 1.00052(13) 0.73290(13) 0.0664(9) Uani 1 1 d .
H24A H 0.5698 1.0311 0.7520 0.080 Uiso 1 1 calc R
C25 C 0.59656(17) 1.00677(13) 0.67848(13) 0.0610(8) Uani 1 1 d .
H25A H 0.5884 1.0417 0.6599 0.073 Uiso 1 1 calc R
C26 C 0.66848(14) 0.86639(11) 0.65351(10) 0.0449(6) Uani 1 1 d .
H26A H 0.6769 0.8339 0.6768 0.054 Uiso 1 1 calc R
C27 C 0.72533(14) 0.81698(10) 0.58815(10) 0.0420(6) Uani 1 1 d .
C28 C 0.73795(14) 0.82944(10) 0.52622(10) 0.0413(6) Uani 1 1 d .
H28A H 0.7766 0.8058 0.5196 0.050 Uiso 1 1 calc R
H28B H 0.6946 0.8206 0.4955 0.050 Uiso 1 1 calc R
C29 C 0.79541(14) 0.80672(11) 0.63285(10) 0.0449(6) Uani 1 1 d .
H29A H 0.7864 0.8012 0.6723 0.054 Uiso 1 1 calc R
H29B H 0.8169 0.7726 0.6221 0.054 Uiso 1 1 calc R
C30 C 0.68035(15) 0.76491(11) 0.58427(11) 0.0496(7) Uani 1 1 d .
H30A H 0.6733 0.7561 0.6233 0.074 Uiso 1 1 calc R
H30B H 0.7045 0.7342 0.5703 0.074 Uiso 1 1 calc R
H30C H 0.6344 0.7710 0.5567 0.074 Uiso 1 1 calc R
C31 C 0.68120(14) 0.87815(10) 0.35275(10) 0.0433(6) Uani 1 1 d .
C32 C 0.74463(14) 0.86312(10) 0.33735(10) 0.0415(6) Uani 1 1 d .
C33 C 0.74089(15) 0.82868(10) 0.28592(10) 0.0455(6) Uani 1 1 d .
C34 C 0.79995(16) 0.81469(11) 0.26367(11) 0.0503(7) Uani 1 1 d .
H34A H 0.8451 0.8289 0.2829 0.060 Uiso 1 1 calc R
C35 C 0.79434(18) 0.78132(12) 0.21537(11) 0.0585(8) Uani 1 1 d .
H35A H 0.8349 0.7736 0.2012 0.070 Uiso 1 1 calc R
C36 C 0.72857(18) 0.75865(13) 0.18694(12) 0.0628(8) Uani 1 1 d .
H36A H 0.7249 0.7346 0.1543 0.075 Uiso 1 1 calc R
C37 C 0.67077(18) 0.77130(12) 0.20626(12) 0.0601(8) Uani 1 1 d .
H37A H 0.6265 0.7559 0.1868 0.072 Uiso 1 1 calc R
C38 C 0.67443(16) 0.80687(11) 0.25478(11) 0.0506(7) Uani 1 1 d .
C39 C 0.61295(16) 0.82160(12) 0.27286(11) 0.0546(7) Uani 1 1 d .
H39A H 0.5686 0.8070 0.2523 0.065 Uiso 1 1 calc R
C40 C 0.61570(15) 0.85606(12) 0.31870(11) 0.0515(7) Uani 1 1 d .
H40A H 0.5730 0.8660 0.3287 0.062 Uiso 1 1 calc R
C41 C 0.81398(14) 0.87836(10) 0.37170(10) 0.0428(6) Uani 1 1 d .
H41A H 0.8532 0.8640 0.3592 0.051 Uiso 1 1 calc R
C42 C 0.90286(13) 0.92181(10) 0.44834(10) 0.0417(6) Uani 1 1 d .
C43 C 0.93718(14) 0.87293(11) 0.48495(10) 0.0446(6) Uani 1 1 d .
H43A H 0.9314 0.8398 0.4596 0.053 Uiso 1 1 calc R
H43B H 0.9884 0.8800 0.4996 0.053 Uiso 1 1 calc R
C44 C 0.90040(14) 0.97292(11) 0.48783(10) 0.0448(6) Uani 1 1 d .
H44A H 0.9452 0.9752 0.5187 0.054 Uiso 1 1 calc R
H44B H 0.8962 1.0066 0.4635 0.054 Uiso 1 1 calc R
C45 C 0.94793(14) 0.93630(12) 0.40522(10) 0.0489(6) Uani 1 1 d .
H45A H 0.9475 0.9055 0.3782 0.073 Uiso 1 1 calc R
H45B H 0.9966 0.9436 0.4273 0.073 Uiso 1 1 calc R
H45C H 0.9285 0.9691 0.3827 0.073 Uiso 1 1 calc R
C46 C 0.64374(16) 1.02339(12) 0.46823(12) 0.0561(7) Uani 1 1 d .
H46A H 0.6234 1.0426 0.4971 0.084 Uiso 1 1 calc R
H46B H 0.6077 0.9998 0.4434 0.084 Uiso 1 1 calc R
H46C H 0.6602 1.0504 0.4435 0.084 Uiso 1 1 calc R
C47 C 0.52994(16) 0.91752(14) 0.47503(14) 0.0667(8) Uani 1 1 d .
H47A H 0.5010 0.8991 0.4402 0.100 Uiso 1 1 calc R
H47B H 0.5264 0.9574 0.4693 0.100 Uiso 1 1 calc R
H47C H 0.5130 0.9075 0.5097 0.100 Uiso 1 1 calc R
C48 C 0.76272(18) 1.02752(14) 0.34617(11) 0.0634(8) Uani 1 1 d .
H48A H 0.7630 1.0671 0.3383 0.095 Uiso 1 1 calc R
H48B H 0.7208 1.0108 0.3203 0.095 Uiso 1 1 calc R
H48C H 0.8054 1.0107 0.3388 0.095 Uiso 1 1 calc R
C49 C 0.6882(2) 1.11914(16) 0.5976(3) 0.1229(18) Uani 1 1 d .
H49A H 0.6496 1.1199 0.6178 0.184 Uiso 1 1 calc R
H49B H 0.6724 1.1364 0.5588 0.184 Uiso 1 1 calc R
H49C H 0.7289 1.1393 0.6211 0.184 Uiso 1 1 calc R
N1 N 0.85954(12) 1.05320(9) 0.62278(8) 0.0443(5) Uani 1 1 d .
N2 N 0.68747(11) 0.86553(8) 0.60446(8) 0.0409(5) Uani 1 1 d .
N3 N 0.82801(11) 0.90950(8) 0.41752(8) 0.0409(5) Uani 1 1 d .
S1 S 1.0000 0.81535(4) 0.7500 0.0491(2) Uani 1 2 d S
O14 O 1.06578(11) 0.90805(9) 0.66295(8) 0.0577(5) Uani 1 1 d D
H141 H 1.0660(19) 0.8894(14) 0.6953(13) 0.086 Uiso 1 1 d D
O15 O 0.9460(2) 0.77050(11) 0.58660(9) 0.1120(12) Uani 1 1 d D
H151 H 0.967(3) 0.772(2) 0.6237(15) 0.168 Uiso 1 1 d D
O16 O 0.93637(10) 0.85114(8) 0.73816(7) 0.0572(5) Uani 1 1 d .
O17 O 1.00182(12) 0.78146(9) 0.80141(8) 0.0672(6) Uani 1 1 d .
C50 C 1.09657(19) 0.87442(14) 0.62619(14) 0.0693(9) Uani 1 1 d .
H50A H 1.1026 0.8959 0.5923 0.104 Uiso 1 1 calc R
H50B H 1.0656 0.8430 0.6122 0.104 Uiso 1 1 calc R
H50C H 1.1427 0.8612 0.6487 0.104 Uiso 1 1 calc R
C51 C 0.9720(2) 0.72424(15) 0.57262(14) 0.0834(11) Uani 1 1 d .
H51A H 1.0223 0.7220 0.5925 0.125 Uiso 1 1 calc R
H51B H 0.9663 0.7227 0.5299 0.125 Uiso 1 1 calc R
H51C H 0.9468 0.6933 0.5850 0.125 Uiso 1 1 calc R

loop_
_atom_site_aniso_label
_atom_site_aniso_U_11
_atom_site_aniso_U_22
_atom_site_aniso_U_33
_atom_site_aniso_U_23
_atom_site_aniso_U_13
_atom_site_aniso_U_12
Ni1 0.04022(19) 0.03748(18) 0.04148(16) 0.00055(13) 0.00689(13) 0.00005(15)
Ni2 0.03968(18) 0.03776(17) 0.03482(15) -0.00006(12) 0.00459(13) -0.00055(14)
Ni3 0.0475(2) 0.03579(17) 0.04075(16) -0.00007(13) 0.00422(14) -0.00196(16)
Ni4 0.04353(19) 0.03942(18) 0.03595(15) 0.00068(13) 0.00424(13) -0.00277(15)
O1 0.0651(13) 0.0411(10) 0.0476(9) 0.0017(8) 0.0026(9) -0.0066(9)
O2 0.0445(10) 0.0389(9) 0.0348(8) -0.0029(7) 0.0050(7) -0.0016(8)
O3 0.0445(11) 0.0490(11) 0.0407(9) -0.0057(8) 0.0036(8) 0.0005(9)
O4 0.0502(11) 0.0475(11) 0.0489(10) 0.0012(8) 0.0109(8) 0.0038(9)
O5 0.0423(10) 0.0339(9) 0.0376(8) -0.0006(7) 0.0076(7) -0.0034(8)
O6 0.0481(11) 0.0476(10) 0.0378(9) 0.0049(8) 0.0004(8) -0.0034(9)
O7 0.0455(11) 0.0497(11) 0.0415(9) -0.0019(8) 0.0035(8) -0.0024(9)
O8 0.0454(10) 0.0399(9) 0.0374(8) -0.0015(7) 0.0080(7) -0.0050(8)
O9 0.0564(12) 0.0460(11) 0.0455(10) 0.0059(8) 0.0155(9) 0.0076(9)
O10 0.0438(10) 0.0392(10) 0.0406(8) 0.0023(7) 0.0008(7) 0.0023(8)
O11 0.0420(11) 0.0527(11) 0.0516(10) -0.0023(9) 0.0058(8) -0.0003(9)
O12 0.0963(17) 0.0472(12) 0.0425(10) 0.0049(8) 0.0090(10) -0.0059(12)
O13 0.0625(14) 0.0411(11) 0.0735(12) -0.0063(10) 0.0212(10) 0.0013(10)
C1 0.0602(19) 0.0381(15) 0.0511(15) 0.0000(12) 0.0168(13) -0.0026(13)
C2 0.0491(17) 0.0394(14) 0.0532(14) -0.0044(12) 0.0128(12) -0.0052(13)
C3 0.0509(18) 0.0438(16) 0.0675(17) -0.0092(13) 0.0227(14) -0.0050(14)
C4 0.0531(19) 0.0507(18) 0.085(2) -0.0150(15) 0.0096(16) -0.0103(15)
C5 0.056(2) 0.059(2) 0.111(3) -0.021(2) 0.0095(19) -0.0081(17)
C6 0.060(2) 0.055(2) 0.125(3) -0.020(2) 0.036(2) -0.0181(17)
C7 0.087(3) 0.056(2) 0.096(2) -0.0052(18) 0.044(2) -0.0188(19)
C8 0.071(2) 0.0442(17) 0.0739(19) -0.0069(14) 0.0293(16) -0.0130(15)
C9 0.107(3) 0.0463(18) 0.070(2) 0.0056(15) 0.0268(19) -0.0112(19)
C10 0.090(3) 0.0502(18) 0.0558(16) 0.0047(14) 0.0180(16) -0.0084(17)
C11 0.0454(16) 0.0475(16) 0.0459(14) -0.0045(11) 0.0062(12) 0.0002(13)
C12 0.0516(16) 0.0436(15) 0.0350(12) -0.0014(11) 0.0029(11) -0.0007(13)
C13 0.0453(15) 0.0444(15) 0.0385(12) -0.0001(11) 0.0061(11) 0.0005(12)
C14 0.0489(16) 0.0482(16) 0.0359(12) -0.0030(11) 0.0031(11) -0.0002(13)
C15 0.0590(19) 0.0572(18) 0.0423(14) -0.0091(12) 0.0060(12) -0.0033(14)
C16 0.0428(16) 0.0512(17) 0.0492(15) -0.0096(12) 0.0081(12) -0.0014(13)
C17 0.0430(15) 0.0456(15) 0.0468(13) -0.0079(12) 0.0105(11) -0.0065(13)
C18 0.0527(18) 0.0539(17) 0.0475(14) -0.0106(13) 0.0094(12) -0.0105(14)
C19 0.081(2) 0.0530(18) 0.0513(15) -0.0088(13) 0.0254(15) -0.0118(16)
C20 0.101(3) 0.062(2) 0.0556(17) -0.0090(15) 0.0293(17) -0.0171(19)
C21 0.093(3) 0.080(2) 0.0503(16) -0.0154(17) 0.0272(17) -0.013(2)
C22 0.083(2) 0.075(2) 0.0497(16) -0.0164(16) 0.0180(15) 0.0031(19)
C23 0.063(2) 0.064(2) 0.0495(15) -0.0136(14) 0.0124(14) 0.0007(16)
C24 0.081(2) 0.061(2) 0.0585(18) -0.0156(15) 0.0194(16) 0.0092(18)
C25 0.070(2) 0.0531(18) 0.0597(17) -0.0060(14) 0.0150(15) 0.0093(16)
C26 0.0472(16) 0.0428(15) 0.0424(13) -0.0012(11) 0.0063(11) -0.0067(12)
C27 0.0467(15) 0.0374(14) 0.0419(12) -0.0003(10) 0.0105(11) -0.0007(12)
C28 0.0461(15) 0.0370(14) 0.0396(12) -0.0009(10) 0.0080(11) -0.0033(12)
C29 0.0526(17) 0.0390(14) 0.0428(13) 0.0060(11) 0.0113(12) 0.0006(13)
C30 0.0602(18) 0.0393(15) 0.0520(14) 0.0007(12) 0.0191(13) -0.0053(13)
C31 0.0501(17) 0.0396(14) 0.0360(12) 0.0029(11) 0.0026(11) -0.0055(12)
C32 0.0451(16) 0.0382(14) 0.0376(12) 0.0032(10) 0.0033(11) -0.0057(12)
C33 0.0574(18) 0.0381(14) 0.0379(12) 0.0030(10) 0.0054(12) -0.0056(13)
C34 0.0573(18) 0.0465(16) 0.0440(13) -0.0010(12) 0.0062(13) -0.0074(14)
C35 0.072(2) 0.0536(18) 0.0487(15) -0.0072(13) 0.0123(14) -0.0016(16)
C36 0.082(2) 0.0539(18) 0.0477(15) -0.0119(13) 0.0066(15) -0.0054(17)
C37 0.071(2) 0.0533(18) 0.0490(15) -0.0080(13) 0.0002(15) -0.0099(16)
C38 0.0566(18) 0.0460(16) 0.0429(13) 0.0007(12) 0.0000(12) -0.0075(14)
C39 0.0540(19) 0.0537(17) 0.0498(15) -0.0034(13) 0.0007(13) -0.0115(14)
C40 0.0449(17) 0.0558(17) 0.0502(14) -0.0006(13) 0.0044(12) -0.0057(14)
C41 0.0480(16) 0.0392(14) 0.0404(13) 0.0001(11) 0.0091(11) -0.0067(12)
C42 0.0410(15) 0.0448(15) 0.0371(12) -0.0030(10) 0.0053(10) -0.0076(12)
C43 0.0444(16) 0.0487(15) 0.0405(13) -0.0019(11) 0.0101(11) -0.0006(13)
C44 0.0471(16) 0.0454(15) 0.0406(12) -0.0014(11) 0.0082(11) -0.0071(13)
C45 0.0470(16) 0.0561(17) 0.0436(13) -0.0044(12) 0.0109(12) -0.0094(14)
C46 0.0576(18) 0.0458(16) 0.0567(15) 0.0050(13) -0.0018(13) 0.0089(14)
C47 0.0462(18) 0.067(2) 0.081(2) -0.0085(16) 0.0047(15) 0.0013(16)
C48 0.072(2) 0.069(2) 0.0489(15) 0.0093(14) 0.0145(14) -0.0052(17)
C49 0.093(3) 0.049(2) 0.243(6) -0.025(3) 0.073(4) 0.000(2)
N1 0.0507(14) 0.0399(12) 0.0411(11) 0.0001(9) 0.0093(9) 0.0011(11)
N2 0.0417(13) 0.0392(12) 0.0405(11) -0.0035(9) 0.0076(9) -0.0042(10)
N3 0.0451(13) 0.0394(11) 0.0364(10) 0.0020(9) 0.0064(9) -0.0071(10)
S1 0.0517(6) 0.0478(5) 0.0420(5) 0.000 0.0002(4) 0.000
O14 0.0532(12) 0.0636(13) 0.0550(11) 0.0045(10) 0.0107(9) 0.0038(10)
O15 0.211(3) 0.0708(16) 0.0494(12) 0.0046(12) 0.0215(16) 0.067(2)
O16 0.0534(12) 0.0657(13) 0.0466(10) -0.0001(9) 0.0006(9) 0.0127(10)
O17 0.0754(15) 0.0638(13) 0.0515(11) 0.0163(10) -0.0054(10) -0.0106(11)
C50 0.073(2) 0.070(2) 0.0687(19) 0.0007(16) 0.0245(17) 0.0059(18)
C51 0.119(3) 0.063(2) 0.0635(19) -0.0104(17) 0.0124(19) 0.006(2)

loop_
_atom_type_symbol
_atom_type_description
_atom_type_scat_dispersion_real
_atom_type_scat_dispersion_imag
_atom_type_scat_source
C C 0.0033 0.0016 'International Tables Vol C Tables 4.2.6.8 and 6.1.1.4'
H H 0.0000 0.0000 'International Tables Vol C Tables 4.2.6.8 and 6.1.1.4'
N N 0.0061 0.0033 'International Tables Vol C Tables 4.2.6.8 and 6.1.1.4'
O O 0.0106 0.0060 'International Tables Vol C Tables 4.2.6.8 and 6.1.1.4'
Ni Ni 0.3393 1.1124 'International Tables Vol C Tables 4.2.6.8 and 6.1.1.4'
S S 0.1246 0.1234 'International Tables Vol C Tables 4.2.6.8 and 6.1.1.4'

loop_
_geom_angle_atom_site_label_1
_geom_angle_atom_site_label_2
_geom_angle_atom_site_label_3
_geom_angle
_geom_angle_site_symmetry_1
_geom_angle_site_symmetry_3
N2 Ni1 O4 94.14(8) . .
N2 Ni1 O10 168.91(8) . .
O4 Ni1 O10 96.53(7) . .
N2 Ni1 O5 83.36(8) . .
O4 Ni1 O5 173.34(7) . .
O10 Ni1 O5 85.71(7) . .
N2 Ni1 O2 93.93(7) . .
O4 Ni1 O2 93.35(7) . .
O10 Ni1 O2 82.44(6) . .
O5 Ni1 O2 80.69(6) . .
N2 Ni1 O11 94.60(8) . .
O4 Ni1 O11 97.54(8) . .
O10 Ni1 O11 87.01(7) . .
O5 Ni1 O11 88.84(7) . .
O2 Ni1 O11 165.63(7) . .
O8 Ni2 O2 84.52(7) . .
O8 Ni2 O5 84.87(6) . .
O2 Ni2 O5 83.47(6) . .
O8 Ni2 O6 176.57(7) . .
O2 Ni2 O6 93.29(7) . .
O5 Ni2 O6 92.27(7) . .
O8 Ni2 O9 90.44(7) . .
O2 Ni2 O9 173.84(6) . .
O5 Ni2 O9 92.57(7) . .
O6 Ni2 O9 91.58(7) . .
O8 Ni2 O3 89.95(7) . .
O2 Ni2 O3 90.72(7) . .
O5 Ni2 O3 172.55(7) . .
O6 Ni2 O3 92.72(7) . .
O9 Ni2 O3 92.82(8) . .
O1 Ni3 N1 93.86(8) . .
O1 Ni3 O2 175.11(8) . .
N1 Ni3 O2 83.37(8) . .
O1 Ni3 O10 99.15(7) . .
N1 Ni3 O10 166.15(8) . .
O2 Ni3 O10 83.98(6) . .
O1 Ni3 O8 95.71(7) . .
N1 Ni3 O8 101.63(8) . .
O2 Ni3 O8 80.95(6) . .
O10 Ni3 O8 81.88(7) . .
O1 Ni3 O13 95.58(8) . .
N1 Ni3 O13 89.29(9) . .
O2 Ni3 O13 88.43(7) . .
O10 Ni3 O13 84.76(8) . .
O8 Ni3 O13 163.70(7) . .
N3 Ni4 O7 93.67(8) . .
N3 Ni4 O10 167.83(8) . .
O7 Ni4 O10 98.23(7) . .
N3 Ni4 O8 83.78(7) . .
O7 Ni4 O8 173.29(7) . .
O10 Ni4 O8 84.65(7) . .
N3 Ni4 O12 91.68(9) . .
O7 Ni4 O12 97.53(8) . .
O10 Ni4 O12 84.29(8) . .
O8 Ni4 O12 88.76(7) . .
N3 Ni4 O5 99.25(7) . .
O7 Ni4 O5 93.69(7) . .
O10 Ni4 O5 82.56(6) . .
O8 Ni4 O5 80.64(6) . .
O12 Ni4 O5 163.80(7) . .
C1 O1 Ni3 125.18(16) . .
C13 O2 Ni2 118.39(15) . .
C13 O2 Ni3 107.97(14) . .
Ni2 O2 Ni3 98.43(7) . .
C13 O2 Ni1 133.29(15) . .
Ni2 O2 Ni1 96.69(6) . .
Ni3 O2 Ni1 95.13(6) . .
C14 O3 Ni2 127.04(16) . .
C14 O3 H31 104(2) . .
Ni2 O3 H31 120(2) . .
C16 O4 Ni1 123.45(17) . .
C28 O5 Ni2 116.46(14) . .
C28 O5 Ni1 106.74(14) . .
Ni2 O5 Ni1 98.89(6) . .
C28 O5 Ni4 138.70(13) . .
Ni2 O5 Ni4 94.94(7) . .
Ni1 O5 Ni4 93.10(6) . .
C29 O6 Ni2 129.77(14) . .
C29 O6 H61 108(2) . .
Ni2 O6 H61 122(2) . .
C31 O7 Ni4 125.47(17) . .
C44 O8 Ni2 116.75(15) . .
C44 O8 Ni4 107.49(13) . .
Ni2 O8 Ni4 99.13(7) . .
C44 O8 Ni3 136.37(15) . .
Ni2 O8 Ni3 95.34(7) . .
Ni4 O8 Ni3 94.66(7) . .
C43 O9 Ni2 131.73(16) . .
C43 O9 H91 110(3) . .
Ni2 O9 H91 118(3) . .
C46 O10 Ni1 120.01(17) . .
C46 O10 Ni4 120.62(15) . .
Ni1 O10 Ni4 97.29(7) . .
C46 O10 Ni3 118.89(15) . .
Ni1 O10 Ni3 97.21(6) . .
Ni4 O10 Ni3 97.67(8) . .
C47 O11 Ni1 123.78(17) . .
C47 O11 H111 117(2) . .
Ni1 O11 H111 101(2) . .
C48 O12 Ni4 130.54(19) . .
C48 O12 H121 113(3) . .
Ni4 O12 H121 114(3) . .
C49 O13 Ni3 134.2(2) . .
C49 O13 H131 114(3) . .
Ni3 O13 H131 110(3) . .
O1 C1 C2 125.9(2) . .
O1 C1 C10 116.2(2) . .
C2 C1 C10 118.0(3) . .
C1 C2 C11 122.9(2) . .
C1 C2 C3 119.3(2) . .
C11 C2 C3 117.8(2) . .
C8 C3 C4 116.3(3) . .
C8 C3 C2 120.0(3) . .
C4 C3 C2 123.7(3) . .
C5 C4 C3 121.4(3) . .
C5 C4 H4A 119.3 . .
C3 C4 H4A 119.3 . .
C4 C5 C6 121.3(3) . .
C4 C5 H5A 119.4 . .
C6 C5 H5A 119.4 . .
C7 C6 C5 119.2(3) . .
C7 C6 H6A 120.4 . .
C5 C6 H6A 120.4 . .
C6 C7 C8 121.2(3) . .
C6 C7 H7A 119.4 . .
C8 C7 H7A 119.4 . .
C7 C8 C3 120.5(3) . .
C7 C8 C9 120.7(3) . .
C3 C8 C9 118.7(3) . .
C10 C9 C8 121.4(3) . .
C10 C9 H9A 119.3 . .
C8 C9 H9A 119.3 . .
C9 C10 C1 122.5(3) . .
C9 C10 H10A 118.7 . .
C1 C10 H10A 118.7 . .
N1 C11 C2 127.0(2) . .
N1 C11 H11A 116.5 . .
C2 C11 H11A 116.5 . .
N1 C12 C14 109.7(2) . .
N1 C12 C15 113.7(2) . .
C14 C12 C15 107.5(2) . .
N1 C12 C13 107.49(19) . .
C14 C12 C13 110.9(2) . .
C15 C12 C13 107.6(2) . .
O2 C13 C12 110.5(2) . .
O2 C13 H13A 109.5 . .
C12 C13 H13A 109.5 . .
O2 C13 H13B 109.5 . .
C12 C13 H13B 109.5 . .
H13A C13 H13B 108.1 . .
O3 C14 C12 113.45(19) . .
O3 C14 H14A 108.9 . .
C12 C14 H14A 108.9 . .
O3 C14 H14B 108.9 . .
C12 C14 H14B 108.9 . .
H14A C14 H14B 107.7 . .
C12 C15 H15A 109.5 . .
C12 C15 H15B 109.5 . .
H15A C15 H15B 109.5 . .
C12 C15 H15C 109.5 . .
H15A C15 H15C 109.5 . .
H15B C15 H15C 109.5 . .
O4 C16 C17 125.3(2) . .
O4 C16 C25 115.6(3) . .
C17 C16 C25 119.1(2) . .
C16 C17 C26 123.9(2) . .
C16 C17 C18 118.5(2) . .
C26 C17 C18 117.6(2) . .
C19 C18 C23 116.9(3) . .
C19 C18 C17 123.4(3) . .
C23 C18 C17 119.8(3) . .
C20 C19 C18 121.5(3) . .
C20 C19 H19A 119.3 . .
C18 C19 H19A 119.3 . .
C19 C20 C21 120.7(3) . .
C19 C20 H20A 119.6 . .
C21 C20 H20A 119.6 . .
C22 C21 C20 119.6(3) . .
C22 C21 H21A 120.2 . .
C20 C21 H21A 120.2 . .
C21 C22 C23 121.1(3) . .
C21 C22 H22A 119.5 . .
C23 C22 H22A 119.5 . .
C18 C23 C24 119.5(3) . .
C18 C23 C22 120.3(3) . .
C24 C23 C22 120.3(3) . .
C25 C24 C23 120.7(3) . .
C25 C24 H24A 119.7 . .
C23 C24 H24A 119.7 . .
C24 C25 C16 122.3(3) . .
C24 C25 H25A 118.8 . .
C16 C25 H25A 118.8 . .
N2 C26 C17 126.7(2) . .
N2 C26 H26A 116.7 . .
C17 C26 H26A 116.7 . .
N2 C27 C29 111.79(19) . .
N2 C27 C30 111.0(2) . .
C29 C27 C30 108.1(2) . .
N2 C27 C28 106.54(19) . .
C29 C27 C28 110.5(2) . .
C30 C27 C28 108.92(19) . .
O5 C28 C27 111.28(19) . .
O5 C28 H28A 109.4 . .
C27 C28 H28A 109.4 . .
O5 C28 H28B 109.4 . .
C27 C28 H28B 109.4 . .
H28A C28 H28B 108.0 . .
O6 C29 C27 112.4(2) . .
O6 C29 H29A 109.1 . .
C27 C29 H29A 109.1 . .
O6 C29 H29B 109.1 . .
C27 C29 H29B 109.1 . .
H29A C29 H29B 107.8 . .
C27 C30 H30A 109.5 . .
C27 C30 H30B 109.5 . .
H30A C30 H30B 109.5 . .
C27 C30 H30C 109.5 . .
H30A C30 H30C 109.5 . .
H30B C30 H30C 109.5 . .
O7 C31 C32 125.6(2) . .
O7 C31 C40 116.0(2) . .
C32 C31 C40 118.5(2) . .
C31 C32 C41 123.4(2) . .
C31 C32 C33 119.2(2) . .
C41 C32 C33 117.4(2) . .
C34 C33 C38 116.3(2) . .
C34 C33 C32 124.2(2) . .
C38 C33 C32 119.5(3) . .
C35 C34 C33 122.4(3) . .
C35 C34 H34A 118.8 . .
C33 C34 H34A 118.8 . .
C34 C35 C36 120.1(3) . .
C34 C35 H35A 120.0 . .
C36 C35 H35A 120.0 . .
C37 C36 C35 119.6(3) . .
C37 C36 H36A 120.2 . .
C35 C36 H36A 120.2 . .
C36 C37 C38 121.7(3) . .
C36 C37 H37A 119.2 . .
C38 C37 H37A 119.2 . .
C39 C38 C37 121.0(3) . .
C39 C38 C33 119.1(2) . .
C37 C38 C33 119.9(3) . .
C40 C39 C38 121.5(3) . .
C40 C39 H39A 119.2 . .
C38 C39 H39A 119.2 . .
C39 C40 C31 122.0(3) . .
C39 C40 H40A 119.0 . .
C31 C40 H40A 119.0 . .
N3 C41 C32 126.5(3) . .
N3 C41 H41A 116.7 . .
C32 C41 H41A 116.7 . .
N3 C42 C43 111.1(2) . .
N3 C42 C45 112.27(18) . .
C43 C42 C45 107.8(2) . .
N3 C42 C44 106.2(2) . .
C43 C42 C44 111.28(19) . .
C45 C42 C44 108.2(2) . .
O9 C43 C42 112.1(2) . .
O9 C43 H43A 109.2 . .
C42 C43 H43A 109.2 . .
O9 C43 H43B 109.2 . .
C42 C43 H43B 109.2 . .
H43A C43 H43B 107.9 . .
O8 C44 C42 112.0(2) . .
O8 C44 H44A 109.2 . .
C42 C44 H44A 109.2 . .
O8 C44 H44B 109.2 . .
C42 C44 H44B 109.2 . .
H44A C44 H44B 107.9 . .
C42 C45 H45A 109.5 . .
C42 C45 H45B 109.5 . .
H45A C45 H45B 109.5 . .
C42 C45 H45C 109.5 . .
H45A C45 H45C 109.5 . .
H45B C45 H45C 109.5 . .
O10 C46 H46A 109.5 . .
O10 C46 H46B 109.5 . .
H46A C46 H46B 109.5 . .
O10 C46 H46C 109.5 . .
H46A C46 H46C 109.5 . .
H46B C46 H46C 109.5 . .
O11 C47 H47A 109.5 . .
O11 C47 H47B 109.5 . .
H47A C47 H47B 109.5 . .
O11 C47 H47C 109.5 . .
H47A C47 H47C 109.5 . .
H47B C47 H47C 109.5 . .
O12 C48 H48A 109.5 . .
O12 C48 H48B 109.5 . .
H48A C48 H48B 109.5 . .
O12 C48 H48C 109.5 . .
H48A C48 H48C 109.5 . .
H48B C48 H48C 109.5 . .
O13 C49 H49A 109.5 . .
O13 C49 H49B 109.5 . .
H49A C49 H49B 109.5 . .
O13 C49 H49C 109.5 . .
H49A C49 H49C 109.5 . .
H49B C49 H49C 109.5 . .
C11 N1 C12 121.6(2) . .
C11 N1 Ni3 124.33(17) . .
C12 N1 Ni3 113.59(16) . .
C26 N2 C27 120.6(2) . .
C26 N2 Ni1 123.70(18) . .
C27 N2 Ni1 114.64(15) . .
C41 N3 C42 120.3(2) . .
C41 N3 Ni4 125.18(18) . .
C42 N3 Ni4 114.49(15) . .
O17 S1 O17 110.79(18) 2_756 .
O17 S1 O16 109.73(12) 2_756 2_756
O17 S1 O16 109.13(10) . 2_756
O17 S1 O16 109.13(10) 2_756 .
O17 S1 O16 109.73(12) . .
O16 S1 O16 108.29(17) 2_756 .
C50 O14 H141 108(2) . .
C51 O15 H151 100(4) . .
O14 C50 H50A 109.5 . .
O14 C50 H50B 109.5 . .
H50A C50 H50B 109.5 . .
O14 C50 H50C 109.5 . .
H50A C50 H50C 109.5 . .
H50B C50 H50C 109.5 . .
O15 C51 H51A 109.5 . .
O15 C51 H51B 109.5 . .
H51A C51 H51B 109.5 . .
O15 C51 H51C 109.5 . .
H51A C51 H51C 109.5 . .
H51B C51 H51C 109.5 . .

loop_
_geom_bond_atom_site_label_1
_geom_bond_atom_site_label_2
_geom_bond_distance
_geom_bond_site_symmetry_2
Ni1 N2 1.965(2) .
Ni1 O4 1.9706(18) .
Ni1 O10 2.0254(17) .
Ni1 O5 2.0340(17) .
Ni1 O2 2.1029(16) .
Ni1 O11 2.1632(18) .
Ni2 O8 2.0049(16) .
Ni2 O2 2.0114(17) .
Ni2 O5 2.0126(16) .
Ni2 O6 2.0510(17) .
Ni2 O9 2.0660(19) .
Ni2 O3 2.0771(18) .
Ni3 O1 1.9587(18) .
Ni3 N1 1.976(2) .
Ni3 O2 2.0281(16) .
Ni3 O10 2.0395(17) .
Ni3 O8 2.1309(17) .
Ni3 O13 2.152(2) .
Ni4 N3 1.966(2) .
Ni4 O7 1.9715(17) .
Ni4 O10 2.0274(17) .
Ni4 O8 2.0320(16) .
Ni4 O12 2.1371(19) .
Ni4 O5 2.1549(15) .
O1 C1 1.309(3) .
O2 C13 1.410(3) .
O3 C14 1.431(3) .
O3 H31 0.83(3) .
O4 C16 1.318(3) .
O5 C28 1.416(3) .
O6 C29 1.423(3) .
O6 H61 0.83(2) .
O7 C31 1.308(3) .
O8 C44 1.408(3) .
O9 C43 1.429(3) .
O9 H91 0.77(3) .
O10 C46 1.430(3) .
O11 C47 1.428(4) .
O11 H111 0.84(3) .
O12 C48 1.404(3) .
O12 H121 0.85(3) .
O13 C49 1.361(4) .
O13 H131 0.85(3) .
C1 C2 1.416(4) .
C1 C10 1.430(4) .
C2 C11 1.449(4) .
C2 C3 1.455(4) .
C3 C8 1.412(4) .
C3 C4 1.418(4) .
C4 C5 1.373(4) .
C4 H4A 0.9500 .
C5 C6 1.382(5) .
C5 H5A 0.9500 .
C6 C7 1.356(5) .
C6 H6A 0.9500 .
C7 C8 1.409(4) .
C7 H7A 0.9500 .
C8 C9 1.416(4) .
C9 C10 1.347(4) .
C9 H9A 0.9500 .
C10 H10A 0.9500 .
C11 N1 1.282(3) .
C11 H11A 0.9500 .
C12 N1 1.484(3) .
C12 C14 1.529(4) .
C12 C15 1.533(3) .
C12 C13 1.544(4) .
C13 H13A 0.9900 .
C13 H13B 0.9900 .
C14 H14A 0.9900 .
C14 H14B 0.9900 .
C15 H15A 0.9800 .
C15 H15B 0.9800 .
C15 H15C 0.9800 .
C16 C17 1.412(4) .
C16 C25 1.420(4) .
C17 C26 1.442(4) .
C17 C18 1.462(4) .
C18 C19 1.410(4) .
C18 C23 1.412(4) .
C19 C20 1.378(4) .
C19 H19A 0.9500 .
C20 C21 1.393(5) .
C20 H20A 0.9500 .
C21 C22 1.351(5) .
C21 H21A 0.9500 .
C22 C23 1.415(4) .
C22 H22A 0.9500 .
C23 C24 1.414(4) .
C24 C25 1.356(4) .
C24 H24A 0.9500 .
C25 H25A 0.9500 .
C26 N2 1.289(3) .
C26 H26A 0.9500 .
C27 N2 1.491(3) .
C27 C29 1.526(4) .
C27 C30 1.531(4) .
C27 C28 1.557(3) .
C28 H28A 0.9900 .
C28 H28B 0.9900 .
C29 H29A 0.9900 .
C29 H29B 0.9900 .
C30 H30A 0.9800 .
C30 H30B 0.9800 .
C30 H30C 0.9800 .
C31 C32 1.418(4) .
C31 C40 1.435(4) .
C32 C41 1.443(3) .
C32 C33 1.453(3) .
C33 C34 1.417(4) .
C33 C38 1.426(4) .
C34 C35 1.373(4) .
C34 H34A 0.9500 .
C35 C36 1.406(4) .
C35 H35A 0.9500 .
C36 C37 1.349(4) .
C36 H36A 0.9500 .
C37 C38 1.415(4) .
C37 H37A 0.9500 .
C38 C39 1.412(4) .
C39 C40 1.351(4) .
C39 H39A 0.9500 .
C40 H40A 0.9500 .
C41 N3 1.286(3) .
C41 H41A 0.9500 .
C42 N3 1.493(3) .
C42 C43 1.521(3) .
C42 C45 1.532(4) .
C42 C44 1.556(3) .
C43 H43A 0.9900 .
C43 H43B 0.9900 .
C44 H44A 0.9900 .
C44 H44B 0.9900 .
C45 H45A 0.9800 .
C45 H45B 0.9800 .
C45 H45C 0.9800 .
C46 H46A 0.9800 .
C46 H46B 0.9800 .
C46 H46C 0.9800 .
C47 H47A 0.9800 .
C47 H47B 0.9800 .
C47 H47C 0.9800 .
C48 H48A 0.9800 .
C48 H48B 0.9800 .
C48 H48C 0.9800 .
C49 H49A 0.9800 .
C49 H49B 0.9800 .
C49 H49C 0.9800 .
S1 O17 1.4513(19) 2_756
S1 O17 1.4513(19) .
S1 O16 1.486(2) 2_756
S1 O16 1.486(2) .
O14 C50 1.422(4) .
O14 H141 0.88(3) .
O15 C51 1.308(4) .
O15 H151 0.87(3) .
C50 H50A 0.9800 .
C50 H50B 0.9800 .
C50 H50C 0.9800 .
C51 H51A 0.9800 .
C51 H51B 0.9800 .
C51 H51C 0.9800 .

loop_
_geom_hbond_atom_site_label_D
_geom_hbond_atom_site_label_H
_geom_hbond_atom_site_label_A
_geom_hbond_distance_DH
_geom_hbond_distance_HA
_geom_hbond_distance_DA
_geom_hbond_angle_DHA
_geom_hbond_site_symmetry_A
O3 H31 O14 0.83(3) 1.84(3) 2.666(3) 168(3) .
O6 H61 O16 0.83(2) 1.81(3) 2.627(2) 171(3) .
O9 H91 O15 0.77(3) 1.81(3) 2.582(3) 174(4) .
O11 H111 O7 0.84(3) 1.96(3) 2.792(3) 171(3) .
O12 H121 O1 0.85(3) 2.05(3) 2.848(3) 156(3) .
O13 H131 O4 0.85(3) 1.89(3) 2.708(3) 161(4) .
O14 H141 O16 0.88(3) 1.82(3) 2.705(3) 178(4) 2_756
O15 H151 O17 0.87(3) 1.72(3) 2.582(3) 171(6) 2_756
